data_4336877
loop_
_publ_author_name
'Elizabeth M. Seibel'
'J. H. Roudebush'
'Hui Wu'
'Qingzhen Huang'
'Mazhar N. Ali'
'Huiwen Ji'
'R. J. Cava'

_publ_section_title
;
 Structure and Magnetic Properties of the \a-NaFeO2-Type Honeycomb
 Compound Na3Ni2BiO6
;
_journal_name_full 'Inorganic Chemistry'
_journal_page_first 13605
_journal_page_last 13611
_journal_paper_doi 10.1021/ic402131e
_journal_volume 52
_journal_year 2013
_chemical_formula_sum 'Bi Na3 Ni2 O6'
_chemical_formula_weight 491.33
_space_group_IT_number 12
_symmetry_Int_Tables_number 12
_symmetry_space_group_name_Hall '-C 2y'
_symmetry_space_group_name_H-M 'C 1 2/m 1'
_cell_angle_alpha 90
_cell_angle_beta 108.5623(17)
_cell_angle_gamma 90
_cell_formula_units_Z 2
_cell_length_a 5.39982(15)
_cell_length_b 9.3518(3)
_cell_length_c 5.67997(8)
_cell_measurement_temperature 298
_cell_volume 271.906(12)
_diffrn_ambient_temperature 298
_diffrn_measured_fraction_theta_full 1.000
_diffrn_radiation_wavelength 1.5403
_pd_phase_name Na3Ni2BiO6
_cod_data_source_file ic402131e_si_001.cif
_cod_data_source_block VESTA_phase_1
_cod_original_cell_volume 271.906
_cod_original_sg_symbol_H-M 'C 2/m'
_cod_original_formula_sum 'Bi1 Na3 Ni2 O6'
_cod_database_code 4336877

loop_
_symmetry_equiv_pos_as_xyz
'x, y, z'
'-x, -y, -z'
'-x, y, -z'
'x, -y, z'
'x+1/2, y+1/2, z'
'-x+1/2, -y+1/2, -z'
'-x+1/2, y+1/2, -z'
'x+1/2, -y+1/2, z'

loop_
_atom_site_label
_atom_site_occupancy
_atom_site_fract_x
_atom_site_fract_y
_atom_site_fract_z
_atom_site_adp_type
_atom_site_U_iso_or_equiv
_atom_site_type_symbol
Na1 1.0 0.000000 0.500000 0.500000 Uiso 0.012000 Na
Na2 1.0 0.500000 0.336(2) 0.500000 Uiso 0.012000 Na
O1 1.0 0.2263(13) 0.8403(7) 0.2039(9) Uiso 0.006500 O
O2 1.0 0.2486(17) 0.500000 0.213(2) Uiso 0.006500 O
Bi1 0.6382 0.000000 0.000000 0.000000 Uiso 0.005600 Bi
Ni1 0.8191 0.000000 0.666660 0.000000 Uiso 0.005600 Ni
Ni2 0.3618 0.000000 0.000000 0.000000 Uiso 0.005600 Ni
Bi2 0.1809 0.000000 0.666660 0.000000 Uiso 0.005600 Bi

loop_
_geom_angle_atom_site_label_1
_geom_angle_atom_site_label_2
_geom_angle_atom_site_label_3
_geom_angle
O1 Ni1 O1 95.95(2)

loop_
_geom_bond_atom_site_label_1
_geom_bond_atom_site_label_2
_geom_bond_distance
Ni1 O1 2.138(5)
